data_4110731
loop_
_publ_author_name
'Hong Meng'
'Fangping Sun'
'Marc B. Goldfinger'
'Feng Gao'
'David J. Londono'
'Will J. Marshal'
'Greg S. Blackman'
'Kerwin D. Dobbs'
'Dalen E. Keys'

_publ_section_title
;
 2,6-Bis[2-(4-pentylphenyl)vinyl]anthracene: A Stable and High Charge
 Mobility Organic Semiconductor with Densely Packed Crystal Structure
;
_journal_name_full 'Journal of the American Chemical Society'
_journal_page_first 9304
_journal_page_last 9305
_journal_paper_doi 10.1021/ja062683+
_journal_volume 128
_journal_year 2006
_chemical_formula_sum 'C40 H42'
_chemical_formula_weight 522.74
_chemical_name_systematic
;
 ?
;
_space_group_IT_number 15
_symmetry_cell_setting monoclinic
_symmetry_space_group_name_Hall '-C 2yc'
_symmetry_space_group_name_H-M 'C 1 2/c 1'
_atom_sites_solution_hydrogens geom
_atom_sites_solution_primary direct
_atom_sites_solution_secondary difmap
_audit_creation_method SHELXL-97
_cell_angle_alpha 90.00
_cell_angle_beta 91.395(11)
_cell_angle_gamma 90.00
_cell_formula_units_Z 4
_cell_length_a 67.66(6)
_cell_length_b 7.230(5)
_cell_length_c 5.848(5)
_cell_measurement_temperature 293(2)
_cell_volume 2860(4)
_computing_cell_refinement 'Bruker XSCANS'
_computing_data_collection 'Bruker XSCANS'
_computing_data_reduction 'Bruker SHELXTL'
_computing_molecular_graphics 'Bruker SHELXTL'
_computing_publication_material 'Bruker SHELXTL'
_computing_structure_refinement 'SHELXL-97 (Sheldrick, 1997)'
_computing_structure_solution 'SHELXS-97 (Sheldrick, 1990)'
_diffrn_ambient_temperature 293(2)
_diffrn_measured_fraction_theta_full 0.992
_diffrn_measured_fraction_theta_max 0.992
_diffrn_measurement_device_type 'Bruker P4'
_diffrn_measurement_method '\w scans'
_diffrn_radiation_monochromator graphite
_diffrn_radiation_source 'fine-focus sealed tube'
_diffrn_radiation_type MoK\a
_diffrn_radiation_wavelength 0.71073
_diffrn_reflns_av_R_equivalents 0.2335
_diffrn_reflns_av_sigmaI/netI 0.2562
_diffrn_reflns_limit_h_max 78
_diffrn_reflns_limit_h_min -78
_diffrn_reflns_limit_k_max 5
_diffrn_reflns_limit_k_min -8
_diffrn_reflns_limit_l_max 6
_diffrn_reflns_limit_l_min -6
_diffrn_reflns_number 8056
_diffrn_reflns_theta_full 24.47
_diffrn_reflns_theta_max 24.47
_diffrn_reflns_theta_min 1.81
_exptl_absorpt_coefficient_mu 0.068
_exptl_absorpt_correction_type none
_exptl_crystal_colour gold
_exptl_crystal_density_diffrn 1.214
_exptl_crystal_description plate
_exptl_crystal_F_000 1128
_exptl_crystal_size_max 0.010
_exptl_crystal_size_mid 0.080
_exptl_crystal_size_min 0.080
_refine_diff_density_max 0.259
_refine_diff_density_min -0.250
_refine_diff_density_rms 0.067
_refine_ls_extinction_method none
_refine_ls_goodness_of_fit_ref 0.939
_refine_ls_hydrogen_treatment mixed
_refine_ls_matrix_type full
_refine_ls_number_parameters 181
_refine_ls_number_reflns 2355
_refine_ls_number_restraints 0
_refine_ls_restrained_S_all 0.939
_refine_ls_R_factor_all 0.2774
_refine_ls_R_factor_gt 0.1048
_refine_ls_shift/su_max 0.000
_refine_ls_shift/su_mean 0.000
_refine_ls_structure_factor_coef Fsqd
_refine_ls_weighting_details 'calc w=1/[\s^2^(Fo^2^)+(0.0905P)^2^+0.0000P] where P=(Fo^2^+2Fc^2^)/3'
_refine_ls_weighting_scheme calc
_refine_ls_wR_factor_gt 0.2359
_refine_ls_wR_factor_ref 0.3474
_reflns_number_gt 669
_reflns_number_total 2355
_reflns_threshold_expression >2sigma(I)
_cod_data_source_file ja062683si20060417_054237.cif
_cod_data_source_block 04315
_cod_database_code 4110731

loop_
_symmetry_equiv_pos_as_xyz
'x, y, z'
'-x, y, -z+1/2'
'x+1/2, y+1/2, z'
'-x+1/2, y+1/2, -z+1/2'
'-x, -y, -z'
'x, -y, z-1/2'
'-x+1/2, -y+1/2, -z'
'x+1/2, -y+1/2, z-1/2'

loop_
_atom_site_label
_atom_site_type_symbol
_atom_site_fract_x
_atom_site_fract_y
_atom_site_fract_z
_atom_site_U_iso_or_equiv
_atom_site_adp_type
_atom_site_occupancy
_atom_site_symmetry_multiplicity
_atom_site_calc_flag
_atom_site_refinement_flags
C1 C 0.25108(12) 0.3320(9) 0.2888(12) 0.039(2) Uani 1 1 d .
H1A H 0.2519 0.3852 0.1445 0.047 Uiso 1 1 calc R
C2 C 0.23258(11) 0.2928(9) 0.3719(11) 0.0322(19) Uani 1 1 d .
C3 C 0.23162(10) 0.2040(9) 0.5903(12) 0.0332(18) Uani 1 1 d .
C4 C 0.21254(10) 0.1632(9) 0.6712(12) 0.0381(19) Uani 1 1 d .
H4A H 0.2114 0.1139 0.8172 0.046 Uiso 1 1 calc R
C5 C 0.19622(11) 0.1931(9) 0.5452(12) 0.040(2) Uani 1 1 d .
H5A H 0.1841 0.1598 0.6036 0.048 Uiso 1 1 calc R
C6 C 0.19680(11) 0.2743(9) 0.3241(12) 0.039(2) Uani 1 1 d .
C7 C 0.21480(10) 0.3260(9) 0.2470(12) 0.0365(19) Uani 1 1 d .
H7A H 0.2154 0.3855 0.1064 0.044 Uiso 1 1 calc R
C8 C 0.17933(12) 0.2921(10) 0.1793(13) 0.046(2) Uani 1 1 d .
H8A H 0.1804 0.3649 0.0492 0.055 Uiso 1 1 calc R
C9 C 0.16190(11) 0.2153(10) 0.2128(13) 0.043(2) Uani 1 1 d .
H9A H 0.1608 0.1439 0.3441 0.051 Uiso 1 1 calc R
C10 C 0.14409(11) 0.2308(10) 0.0645(12) 0.038(2) Uani 1 1 d .
C11 C 0.12637(11) 0.1709(10) 0.1424(12) 0.047(2) Uani 1 1 d .
H11A H 0.1260 0.1136 0.2846 0.057 Uiso 1 1 calc R
C12 C 0.10895(11) 0.1929(10) 0.0157(13) 0.049(2) Uani 1 1 d .
H12A H 0.0971 0.1494 0.0734 0.059 Uiso 1 1 calc R
C13 C 0.10894(11) 0.2788(10) -0.1951(13) 0.044(2) Uani 1 1 d .
C14 C 0.12698(11) 0.3324(10) -0.2745(13) 0.048(2) Uani 1 1 d .
H14A H 0.1275 0.3840 -0.4200 0.058 Uiso 1 1 calc R
C15 C 0.14439(11) 0.3141(10) -0.1505(13) 0.047(2) Uani 1 1 d .
H15A H 0.1562 0.3566 -0.2091 0.057 Uiso 1 1 calc R
C16 C 0.09069(11) 0.3097(12) -0.3375(14) 0.059(3) Uani 1 1 d .
H16A H 0.0890 0.4422 -0.3548 0.071 Uiso 1 1 calc R
H16B H 0.0931 0.2601 -0.4885 0.071 Uiso 1 1 calc R
C17 C 0.07176(11) 0.2333(12) -0.2611(15) 0.059(2) Uani 1 1 d .
H17A H 0.0694 0.2776 -0.1076 0.070 Uiso 1 1 calc R
H17B H 0.0729 0.0996 -0.2538 0.070 Uiso 1 1 calc R
C18 C 0.05427(12) 0.2822(13) -0.4115(16) 0.068(3) Uani 1 1 d .
H18A H 0.0531 0.4159 -0.4155 0.081 Uiso 1 1 calc R
H18B H 0.0570 0.2414 -0.5657 0.081 Uiso 1 1 calc R
C19 C 0.03508(14) 0.2059(15) -0.3479(18) 0.091(3) Uani 1 1 d .
H19A H 0.0322 0.2475 -0.1945 0.109 Uiso 1 1 calc R
H19B H 0.0361 0.0722 -0.3436 0.109 Uiso 1 1 calc R
C20 C 0.01777(13) 0.2583(15) -0.5063(19) 0.105(4) Uani 1 1 d .
H20A H 0.0059 0.2011 -0.4536 0.158 Uiso 1 1 calc R
H20B H 0.0203 0.2165 -0.6586 0.158 Uiso 1 1 calc R
H20C H 0.0162 0.3902 -0.5067 0.158 Uiso 1 1 calc R

loop_
_atom_site_aniso_label
_atom_site_aniso_U_11
_atom_site_aniso_U_22
_atom_site_aniso_U_33
_atom_site_aniso_U_23
_atom_site_aniso_U_13
_atom_site_aniso_U_12
C1 0.066(6) 0.030(4) 0.022(4) -0.002(3) 0.003(4) 0.001(4)
C2 0.055(6) 0.026(4) 0.015(4) 0.001(3) -0.001(3) -0.002(4)
C3 0.050(5) 0.032(4) 0.018(4) -0.004(3) 0.005(4) -0.002(4)
C4 0.059(5) 0.037(4) 0.018(4) 0.003(3) 0.007(4) 0.007(4)
C5 0.062(5) 0.034(4) 0.025(4) 0.008(3) 0.005(4) 0.004(4)
C6 0.054(5) 0.039(4) 0.024(4) -0.002(3) 0.002(4) -0.005(4)
C7 0.060(5) 0.022(4) 0.028(4) 0.006(3) 0.002(4) -0.002(4)
C8 0.065(6) 0.041(5) 0.031(5) -0.001(4) 0.004(4) 0.009(4)
C9 0.052(5) 0.047(5) 0.029(5) 0.007(4) 0.010(4) 0.005(4)
C10 0.047(5) 0.038(4) 0.031(5) -0.002(4) 0.001(4) 0.005(3)
C11 0.064(6) 0.060(5) 0.018(4) -0.001(4) 0.003(4) -0.002(4)
C12 0.045(5) 0.061(5) 0.041(5) -0.014(4) 0.009(4) -0.013(4)
C13 0.051(6) 0.048(5) 0.034(5) -0.002(4) 0.001(4) -0.006(4)
C14 0.060(6) 0.060(5) 0.024(4) -0.006(4) 0.004(4) -0.007(5)
C15 0.062(6) 0.051(5) 0.029(5) -0.002(4) 0.016(4) -0.006(4)
C16 0.061(6) 0.081(7) 0.036(5) 0.006(5) -0.005(4) 0.013(5)
C17 0.054(6) 0.071(6) 0.050(6) -0.001(5) -0.002(4) 0.008(5)
C18 0.060(6) 0.083(7) 0.061(7) -0.006(5) 0.004(5) 0.000(5)
C19 0.077(7) 0.125(10) 0.071(8) 0.004(7) -0.013(6) 0.015(7)
C20 0.070(7) 0.155(11) 0.090(9) 0.018(8) -0.021(6) 0.013(7)

loop_
_atom_type_symbol
_atom_type_description
_atom_type_scat_dispersion_real
_atom_type_scat_dispersion_imag
_atom_type_scat_source
C C 0.0033 0.0016 'International Tables Vol C Tables 4.2.6.8 and 6.1.1.4'
H H 0.0000 0.0000 'International Tables Vol C Tables 4.2.6.8 and 6.1.1.4'

loop_
_geom_angle_atom_site_label_1
_geom_angle_atom_site_label_2
_geom_angle_atom_site_label_3
_geom_angle
_geom_angle_site_symmetry_1
C3 C1 C2 123.1(7) 7_556
C1 C2 C7 123.4(7) .
C1 C2 C3 117.8(6) .
C7 C2 C3 118.7(7) .
C1 C3 C4 124.0(7) 7_556
C1 C3 C2 119.1(6) 7_556
C4 C3 C2 116.9(6) .
C5 C4 C3 122.1(7) .
C4 C5 C6 122.0(7) .
C7 C6 C5 117.3(7) .
C7 C6 C8 120.5(7) .
C5 C6 C8 122.0(8) .
C6 C7 C2 122.7(7) .
C9 C8 C6 126.6(7) .
C8 C9 C10 127.0(7) .
C11 C10 C15 118.1(7) .
C11 C10 C9 119.5(7) .
C15 C10 C9 122.3(8) .
C10 C11 C12 121.9(8) .
C13 C12 C11 120.7(7) .
C14 C13 C12 116.6(7) .
C14 C13 C16 120.0(8) .
C12 C13 C16 123.3(8) .
C13 C14 C15 123.5(8) .
C14 C15 C10 119.1(7) .
C17 C16 C13 119.3(7) .
C16 C17 C18 114.4(8) .
C19 C18 C17 117.0(8) .
C18 C19 C20 115.1(9) .

loop_
_geom_bond_atom_site_label_1
_geom_bond_atom_site_label_2
_geom_bond_distance
_geom_bond_site_symmetry_2
C1 C3 1.377(10) 7_556
C1 C2 1.383(9) .
C2 C7 1.413(9) .
C2 C3 1.432(8) .
C3 C1 1.377(10) 7_556
C3 C4 1.417(9) .
C4 C5 1.330(9) .
C5 C6 1.422(9) .
C6 C7 1.361(9) .
C6 C8 1.442(10) .
C8 C9 1.322(9) .
C9 C10 1.472(10) .
C10 C11 1.363(9) .
C10 C15 1.395(10) .
C11 C12 1.386(10) .
C12 C13 1.380(10) .
C13 C14 1.373(9) .
C13 C16 1.489(10) .
C14 C15 1.375(10) .
C16 C17 1.474(9) .
C17 C18 1.499(11) .
C18 C19 1.467(11) .
C19 C20 1.523(11) .

loop_
_geom_torsion_atom_site_label_1
_geom_torsion_atom_site_label_2
_geom_torsion_atom_site_label_3
_geom_torsion_atom_site_label_4
_geom_torsion
_geom_torsion_site_symmetry_1
_geom_torsion_site_symmetry_4
C3 C1 C2 C7 -178.7(7) 7_556 .
C3 C1 C2 C3 -2.5(10) 7_556 .
C1 C2 C3 C1 2.4(9) . 7_556
C7 C2 C3 C1 178.8(7) . 7_556
C1 C2 C3 C4 -179.3(6) . .
C7 C2 C3 C4 -2.9(8) . .
C1 C3 C4 C5 -177.1(8) 7_556 .
C2 C3 C4 C5 4.7(9) . .
C3 C4 C5 C6 -2.3(10) . .
C4 C5 C6 C7 -1.8(10) . .
C4 C5 C6 C8 174.5(7) . .
C5 C6 C7 C2 3.5(10) . .
C8 C6 C7 C2 -172.9(7) . .
C1 C2 C7 C6 175.1(7) . .
C3 C2 C7 C6 -1.1(9) . .
C7 C6 C8 C9 165.6(7) . .
C5 C6 C8 C9 -10.6(12) . .
C6 C8 C9 C10 -179.2(7) . .
C8 C9 C10 C11 -168.4(7) . .
C8 C9 C10 C15 8.1(12) . .
C15 C10 C11 C12 -0.8(11) . .
C9 C10 C11 C12 175.8(7) . .
C10 C11 C12 C13 -0.6(11) . .
C11 C12 C13 C14 2.8(11) . .
C11 C12 C13 C16 -178.8(7) . .
C12 C13 C14 C15 -3.7(11) . .
C16 C13 C14 C15 177.8(8) . .
C13 C14 C15 C10 2.4(11) . .
C11 C10 C15 C14 0.0(11) . .
C9 C10 C15 C14 -176.6(7) . .
C14 C13 C16 C17 173.4(7) . .
C12 C13 C16 C17 -4.9(12) . .
C13 C16 C17 C18 176.8(8) . .
C16 C17 C18 C19 178.4(8) . .
C17 C18 C19 C20 -179.6(9) . .
